data_4310604
loop_
_publ_author_name
'Yukihiro Yoshida'
'Koji Muroi'
'Akihiro Otsuka'
'Gunzi Saito'
'Masahide Takahashi'
'Toshinobu Yoko'

_publ_contact_author_address
;
Division of Chemistry, Graduate School of Science, Kyoto University, 
Kyoto, 606-8502, Japan
;
_publ_contact_author_email
;
yoshiday@kuchem.kyoto-u.ac.jp, saito@kuchem.kyoto-u.ac.jp
;
_publ_contact_author_name 'Yukihiro Yoshida, Gunzi Saito'
_publ_section_title
;
 1-Ethyl-3-methylimidazolium Based Ionic Liquids Containing Cyano Groups:
 Synthesis, Characterization, and Crystal Structure
;
_journal_name_full 'Inorganic Chemistry'
_journal_page_first 1458
_journal_page_last 1462
_journal_paper_doi 10.1021/ic035045q
_journal_volume 43
_journal_year 2004
_chemical_compound_source 'Local laboratory'
_chemical_formula_moiety 'C8 H11 N4 Ag1       '
_chemical_formula_sum 'C8 H11 Ag N4'
_chemical_formula_weight 271.07
_space_group_IT_number 61
_symmetry_cell_setting orthorhombic
_symmetry_space_group_name_Hall '-P 2ac 2ab'
_symmetry_space_group_name_H-M 'P b c a'
_atom_type_scat_source 'International Tables (1974)'
_cell_angle_alpha 90.000000(0)
_cell_angle_beta 90.000000(0)
_cell_angle_gamma 90.000000(0)
_cell_formula_units_Z 8
_cell_length_a 6.4370(2)
_cell_length_b 17.745(1)
_cell_length_c 19.076(1)
_cell_measurement_reflns_used ??
_cell_measurement_temperature 295(2)
_cell_measurement_theta_max ??
_cell_measurement_theta_min 1
_cell_volume 2178.95(18)
_computing_cell_refinement 'MXC(MAC Science)'
_computing_data_collection 'MXC(MAC Science)'
_computing_data_reduction Crystan
_computing_molecular_graphics Crystan
_computing_publication_material Crystan
_computing_structure_refinement Crystan
_computing_structure_solution Crystan
_diffrn_measurement_device 'Mac Science MXC18'
_diffrn_measurement_method theta/2theta
_diffrn_orient_matrix_type standard
_diffrn_orient_matrix_UB_11 0.01237
_diffrn_orient_matrix_UB_12 0.05608
_diffrn_orient_matrix_UB_13 -0.00311
_diffrn_orient_matrix_UB_21 0.14709
_diffrn_orient_matrix_UB_22 -0.00320
_diffrn_orient_matrix_UB_23 0.01660
_diffrn_orient_matrix_UB_31 0.04853
_diffrn_orient_matrix_UB_32 -0.00459
_diffrn_orient_matrix_UB_33 -0.04953
_diffrn_radiation_type 'Mo K-alpha'
_diffrn_radiation_wavelength 0.71073
_diffrn_reflns_limit_h_max 7
_diffrn_reflns_limit_h_min 0
_diffrn_reflns_limit_k_max 22
_diffrn_reflns_limit_k_min 0
_diffrn_reflns_limit_l_max 23
_diffrn_reflns_limit_l_min 0
_diffrn_reflns_number 2532
_diffrn_reflns_theta_max 25.45
_exptl_absorpt_coefficient_mu 1.796
_exptl_absorpt_correction_type none
_exptl_crystal_colour Colourless
_exptl_crystal_density_diffrn 1.653
_exptl_crystal_description Rod
_exptl_crystal_size_max 0.6
_exptl_crystal_size_mid 0.4
_exptl_crystal_size_min 0.2
_refine_diff_density_max 59.37
_refine_diff_density_min -1.93
_refine_ls_extinction_method None
_refine_ls_goodness_of_fit_obs 1.866
_refine_ls_hydrogen_treatment refxyz
_refine_ls_number_parameters 118
_refine_ls_number_reflns 1666
_refine_ls_R_factor_obs 0.059
_refine_ls_shift/esd_max 0.0092
_refine_ls_shift/esd_mean 0.0011
_refine_ls_structure_factor_coef F
_refine_ls_weighting_scheme 'Count statistics'
_refine_ls_wR_factor_obs 0.102
_reflns_number_observed 1666
_reflns_number_total 2114
_reflns_observed_criterion refl_observed_if_I_>_1.50_sigma(I)
_cod_data_source_file ic035045qsi20030904_111835.cif
_cod_data_source_block '[EMI][Ag(CN)2]'
_cod_depositor_comments
;
The following automatic conversions were performed:
'_symmetry_cell_setting' value 'Orthorhombic' changed to 'orthorhombic'
according to '/home/saulius/struct/CIF-dictionaries/cif_core.dic'
dictionary named 'cif_core.dic' version 2.4.1 from 2010-06-29.

Automatic conversion script
Id: cif_fix_enum 1527 2010-12-29 10:47:43Z saulius 

The following automatic conversions were performed:

'_atom_site_thermal_displace_type' tag value 'Uij' was replaced with
'Uani' value 13 times.

Automatic conversion script
Id: cif_fix_values 1646 2011-03-28 12:23:43Z adriana 
;
_cod_original_cell_volume 2178.9(2)
_cod_original_sg_symbol_H-M 'P b c a '
_cod_original_formula_sum 'C8 H11 N4 Ag1'
_cod_database_code 4310604

loop_
_symmetry_equiv_pos_as_xyz
+X,+Y,+Z
-X,-Y,-Z
-X+0.5,-Y,+Z+0.5
+X+0.5,+Y,-Z+0.5
+X+0.5,-Y+0.5,-Z
-X+0.5,+Y+0.5,+Z
-X,+Y+0.5,-Z+0.5
+X,-Y+0.5,+Z+0.5

loop_
_atom_site_aniso_label
_atom_site_aniso_U_11
_atom_site_aniso_U_22
_atom_site_aniso_U_33
_atom_site_aniso_U_12
_atom_site_aniso_U_13
_atom_site_aniso_U_23
Ag1 0.0678(9) 0.0757(9) 0.0738(8) 0.0047(3) -.0039(3) -.0121(3)
N1 0.065(6) 0.058(8) 0.074(7) 0.004(5) -0.008(5) 0.000(6)
N3 0.072(6) 0.067(7) 0.075(7) 0.011(5) -0.003(5) 0.009(6)
N11 0.101(5) 0.109(5) 0.095(6) 0.021(3) 0.007(4) -0.031(3)
N12 0.091(4) 0.081(5) 0.107(5) -0.005(3) 0.000(4) -0.015(3)
C2 0.063(5) 0.062(7) 0.080(7) -0.002(4) -0.016(4) 0.000(6)
C4 0.068(4) 0.065(6) 0.114(6) -0.007(4) -0.005(4) 0.002(5)
C5 0.073(4) 0.081(5) 0.089(6) -0.002(4) -0.025(4) -0.010(4)
C6 0.141(5) 0.137(7) 0.070(7) 0.033(5) 0.018(5) 0.007(5)
C7 0.092(5) 0.075(7) 0.082(8) 0.002(4) 0.008(5) -0.007(5)
C8 0.087(6) 0.090(8) 0.098(8) -0.003(5) 0.009(5) 0.004(6)
C11 0.064(7) 0.086(8) 0.082(7) 0.007(5) 0.002(5) -0.014(4)
C12 0.07(1) 0.07(1) 0.08(1) 0.00(1) 0.00(1) 0.00(1)

loop_
_atom_site_label
_atom_site_fract_x
_atom_site_fract_y
_atom_site_fract_z
_atom_site_U_iso_or_equiv
_atom_site_occupancy
_atom_site_thermal_displace_type
Ag1 0.03410(16) 0.12260(4) -0.25560(5) 0.0724(4) 1.000 Uani
N1 0.0946(14) 0.1168(6) 0.0099(6) 0.065(6) 1.000 Uani
N3 -0.0611(15) 0.1192(6) 0.1095(5) 0.071(6) 1.000 Uani
N11 -0.0557(12) 0.2578(4) -0.1503(6) 0.102(4) 1.000 Uani
N12 0.1196(13) -0.0056(4) -0.3684(5) 0.093(4) 1.000 Uani
C2 0.1154(13) 0.1348(6) 0.0754(6) 0.068(5) 1.000 Uani
C4 -0.1990(15) 0.0906(6) 0.0609(5) 0.082(5) 1.000 Uani
C5 -0.1043(14) 0.0888(5) -0.0004(6) 0.081(4) 1.000 Uani
C6 -0.0980(16) 0.1296(6) 0.1840(6) 0.116(6) 1.000 Uani
C7 0.2632(13) 0.1192(6) -0.0436(7) 0.083(6) 1.000 Uani
C8 0.3710(15) 0.1908(7) -0.0446(6) 0.092(6) 1.000 Uani
C11 -0.0262(17) 0.2094(6) -0.1865(7) 0.077(6) 1.000 Uani
C12 0.090(3) 0.038(1) -0.327(1) 0.072(9) 1.000 Uani
H2 0.24340 0.15670 0.09700 0.05(2) 1.000 Uiso
H4 -0.34510 0.07430 0.07030 0.05(6) 1.000 Uiso
H5 -0.16400 0.07050 -0.04570 0.05(4) 1.000 Uiso
H6A -0.23020 0.11800 0.20930 0.05(5) 1.000 Uiso
H6B -0.07080 0.18430 0.19310 0.05(5) 1.000 Uiso
H6C 0.01120 0.09900 0.20800 0.05(3) 1.000 Uiso
H7A 0.20140 0.10980 -0.09090 0.05(7) 1.000 Uiso
H7B 0.36560 0.07840 -0.03290 0.05(6) 1.000 Uiso
H8A 0.48440 0.19230 -0.08050 0.1(1) 1.000 Uiso
H8B 0.43280 0.20020 0.00270 0.1(2) 1.000 Uiso
H8C 0.26860 0.23150 -0.05530 0.1(1) 1.000 Uiso

loop_
_geom_angle_atom_site_label_1
_geom_angle_atom_site_label_2
_geom_angle_atom_site_label_3
_geom_angle
_geom_angle_site_symmetry_1
_geom_angle_site_symmetry_2
_geom_angle_site_symmetry_3
_geom_angle_publ_flag
C11 Ag1 C12 178.2(6) . . . yes
C2 N1 C5 108.7(10) . . . yes
C2 N1 C7 125.3(9) . . . yes
C5 N1 C7 125.8(11) . . . yes
C2 N3 C4 107.2(10) . . . yes
C2 N3 C6 126.0(10) . . . yes
C4 N3 C6 126.8(10) . . . yes
N1 C2 N3 109.3(9) . . . yes
N3 C4 C5 107.9(9) . . . yes
N1 C5 C4 107.0(10) . . . yes
N1 C7 C8 112.5(10) . . . yes
Ag1 C11 N11 178.0(11) . . . yes
Ag1 C12 N12 176.7(13) . . . yes
N1 C2 H2 125.3(10) . . . yes
N3 C2 H2 125.4(11) . . . yes
N3 C4 H4 126.2(10) . . . yes
C5 C4 H4 125.9(11) . . . yes
N1 C5 H5 126.4(11) . . . yes
C4 C5 H5 126.6(10) . . . yes
N3 C6 H6A 125.8(11) . . . yes
N3 C6 H6B 105.3(10) . . . yes
N3 C6 H6C 105.3(10) . . . yes
H6A C6 H6B 105.3(11) . . . yes
H6A C6 H6C 105.4(11) . . . yes
H6B C6 H6C 108.9(11) . . . yes
N1 C7 H7A 108.9(8) . . . yes
N1 C7 H7B 108.6(11) . . . yes
C8 C7 H7A 109.0(11) . . . yes
C8 C7 H7B 108.8(9) . . . yes
H7A C7 H7B 109.0(11) . . . yes
C7 C8 H8A 112.4(11) . . . yes
C7 C8 H8B 109.0(11) . . . yes
C7 C8 H8C 108.7(9) . . . yes
H8A C8 H8B 108.8(10) . . . yes
H8A C8 H8C 108.8(12) . . . yes
H8B C8 H8C 109.0(12) . . . yes

loop_
_geom_bond_atom_site_label_1
_geom_bond_atom_site_label_2
_geom_bond_distance
_geom_bond_site_symmetry_1
_geom_bond_site_symmetry_2
_geom_bond_publ_flag
Ag1 C11 2.064(12) . . yes
Ag1 C12 2.056(16) . . yes
N1 C2 1.297(16) . . yes
N1 C5 1.387(13) . . yes
N1 C7 1.490(15) . . yes
N3 C2 1.338(14) . . yes
N3 C4 1.380(15) . . yes
N3 C6 1.453(16) . . yes
N11 C11 1.118(15) . . yes
N12 C12 1.125(18) . . yes
C4 C5 1.319(15) . . yes
C7 C8 1.448(16) . . yes
C2 H2 1.000(10) . . yes
C4 H4 1.000(10) . . yes
C5 H5 1.000(11) . . yes
C6 H6A 1.000(11) . . yes
C6 H6B 1.001(12) . . yes
C6 H6C 0.999(11) . . yes
C7 H7A 1.000(12) . . yes
C7 H7B 1.000(10) . . yes
C8 H8A 1.001(12) . . yes
C8 H8B 1.000(12) . . yes
C8 H8C 0.999(12) . . yes

loop_
_geom_contact_atom_site_label_1
_geom_contact_atom_site_label_2
_geom_contact_distance
_geom_contact_site_symmetry_1
_geom_contact_site_symmetry_2
_geom_contact_publ_flag
Ag1 Ag1 3.226(1) 1_555 4_555 ?
Ag1 Ag1 3.226(1) 1_555 4_655 ?
Ag1 N11 3.994(8) 1_555 4_655 ?
Ag1 C6 4.62(1) 1_555 8_565 ?
Ag1 C7 4.21(1) 1_555 4_555 ?
Ag1 C8 4.13(1) 1_555 4_555 ?
Ag1 C11 4.07(1) 1_555 4_555 ?
Ag1 C11 3.41(1) 1_555 4_655 ?
Ag1 C12 3.59(2) 1_555 4_555 ?
Ag1 C12 4.18(2) 1_555 4_655 ?
Ag1 H6B 3.6270 1_555 8_565 ?
Ag1 H7A 3.6349 1_555 4_555 ?
Ag1 H8A 3.3775 1_555 4_555 ?
N11 C2 3.19(1) 1_555 5_455 ?
N11 H2 2.238(8) 1_555 5_455 ?
N12 C2 3.05(1) 1_555 3_554 ?
N12 C4 3.38(1) 1_555 3_454 ?
N12 C5 3.50(1) 1_555 4_655 ?
N12 H4 2.445(8) 1_555 3_454 ?
N12 H5 2.539(8) 1_555 4_655 ?
C2 C8 3.52(2) 1_555 5_455 ?
C2 H8A 3.18(1) 1_555 5_455 ?
C4 C5 3.91(1) 1_555 2_555 ?
C4 C7 3.76(1) 1_555 2_555 ?
C4 C8 3.86(1) 1_555 1_455 ?
C4 C8 3.92(2) 1_555 5_455 ?
C4 H8C 3.17(1) 1_555 5_455 ?
C5 C5 3.43(1) 1_555 2_555 ?
C5 C7 3.92(1) 1_555 2_555 ?
C5 C8 3.92(1) 1_555 1_455 ?
C5 C12 3.94(2) 1_555 4_555 ?
C6 C11 3.97(2) 1_555 5_455 ?
C6 C11 3.81(2) 1_555 8_566 ?
C6 H6A 3.13(1) 1_555 4_656 ?
C7 C12 3.55(2) 1_555 4_655 ?
C8 C12 3.92(2) 1_555 4_655 ?
C11 C12 3.93(2) 1_555 4_555 ?
C11 H6B 2.99(1) 1_555 8_565 ?
C12 H5 2.96(2) 1_555 4_655 ?
C12 H7B 3.12(2) 1_555 4_555 ?
H6A H6C 2.3181 1_555 4_556 ?
Ag1 Ag1 3.226(1) 1_555 4_555 ?
Ag1 Ag1 3.226(1) 1_555 4_655 ?
Ag1 N11 3.994(8) 1_555 4_655 ?
Ag1 C6 4.62(1) 1_555 8_565 ?
Ag1 C7 4.21(1) 1_555 4_555 ?
Ag1 C8 4.13(1) 1_555 4_555 ?
Ag1 C11 4.07(1) 1_555 4_555 ?
Ag1 C11 3.41(1) 1_555 4_655 ?
Ag1 C12 3.59(2) 1_555 4_555 ?
Ag1 C12 4.18(2) 1_555 4_655 ?
Ag1 H6B 3.6270 1_555 8_565 ?
Ag1 H7A 3.6349 1_555 4_555 ?
Ag1 H8A 3.3775 1_555 4_555 ?
N11 C2 3.19(1) 1_555 5_455 ?
N11 H2 2.238(8) 1_555 5_455 ?
N12 C2 3.05(1) 1_555 3_554 ?
N12 C4 3.38(1) 1_555 3_454 ?
N12 C5 3.50(1) 1_555 4_655 ?
N12 H4 2.445(8) 1_555 3_454 ?
N12 H5 2.539(8) 1_555 4_655 ?
C2 C8 3.52(2) 1_555 5_455 ?
C2 H8A 3.18(1) 1_555 5_455 ?
C4 C5 3.91(1) 1_555 2_555 ?
C4 C7 3.76(1) 1_555 2_555 ?
C4 C8 3.86(1) 1_555 1_455 ?
C4 C8 3.92(2) 1_555 5_455 ?
C4 H8C 3.17(1) 1_555 5_455 ?
C5 C5 3.43(1) 1_555 2_555 ?
C5 C7 3.92(1) 1_555 2_555 ?
C5 C8 3.92(1) 1_555 1_455 ?
C5 C12 3.94(2) 1_555 4_555 ?
C6 C11 3.97(2) 1_555 5_455 ?
C6 C11 3.81(2) 1_555 8_566 ?
C6 H6A 3.13(1) 1_555 4_656 ?
C7 C12 3.55(2) 1_555 4_655 ?
C8 C12 3.92(2) 1_555 4_655 ?
C11 C12 3.93(2) 1_555 4_555 ?
C11 H6B 2.99(1) 1_555 8_565 ?
C12 H5 2.96(2) 1_555 4_655 ?
C12 H7B 3.12(2) 1_555 4_555 ?
H6A H6C 2.3181 1_555 4_556 ?

loop_
_geom_torsion_atom_site_label_1
_geom_torsion_atom_site_label_2
_geom_torsion_atom_site_label_3
_geom_torsion_atom_site_label_4
_geom_torsion
_geom_torsion_site_symmetry_1
_geom_torsion_site_symmetry_2
_geom_torsion_site_symmetry_3
_geom_torsion_site_symmetry_4
_geom_torsion_publ_flag
C12 Ag1 C11 N11 -58.3(288) . . . . yes
C11 Ag1 C12 N12 25.4(163) . . . . yes
C5 N1 C2 N3 0.6(10) . . . . yes
C2 N1 C5 C4 -0.3(10) . . . . yes
C7 N1 C2 N3 -174.1(16) . . . . yes
C2 N1 C7 C8 -51.0(12) . . . . yes
C7 N1 C5 C4 174.5(15) . . . . yes
C5 N1 C7 C8 135.1(15) . . . . yes
C4 N3 C2 N1 -0.8(10) . . . . yes
C2 N3 C4 C5 0.6(10) . . . . yes
C6 N3 C2 N1 178.4(16) . . . . yes
C6 N3 C4 C5 -178.6(15) . . . . yes
N3 C4 C5 N1 -0.2(9) . . . . yes
C5 N1 C2 H2 -179.6(16) . . . . yes
C2 N1 C5 H5 -180.0(16) . . . . yes
C7 N1 C2 H2 5.7(11) . . . . yes
C2 N1 C7 H7A -171.9(16) . . . . yes
C2 N1 C7 H7B 69.5(13) . . . . yes
C7 N1 C5 H5 -5.2(11) . . . . yes
C5 N1 C7 H7A 14.2(10) . . . . yes
C5 N1 C7 H7B -104.4(14) . . . . yes
C4 N3 C2 H2 179.4(16) . . . . yes
C2 N3 C4 H4 -179.2(16) . . . . yes
C6 N3 C2 H2 -1.4(11) . . . . yes
C2 N3 C6 H6A 179.8(19) . . . . yes
C2 N3 C6 H6B 57.4(12) . . . . yes
C2 N3 C6 H6C -57.6(12) . . . . yes
C6 N3 C4 H4 1.7(11) . . . . yes
C4 N3 C6 H6A -1.1(11) . . . . yes
C4 N3 C6 H6B -123.6(15) . . . . yes
C4 N3 C6 H6C 121.4(15) . . . . yes
N3 C4 C5 H5 179.5(16) . . . . yes
H4 C4 C5 N1 179.5(16) . . . . yes
H4 C4 C5 H5 -0.7(11) . . . . yes
N1 C7 C8 H8A 179.9(15) . . . . yes
N1 C7 C8 H8B 59.1(11) . . . . yes
N1 C7 C8 H8C -59.6(11) . . . . yes
H7A C7 C8 H8A -59.3(12) . . . . yes
H7A C7 C8 H8B 180.0(14) . . . . yes
H7A C7 C8 H8C 61.3(11) . . . . yes
H7B C7 C8 H8A 59.5(12) . . . . yes
H7B C7 C8 H8B -61.3(11) . . . . yes
H7B C7 C8 H8C 180.0(14) . . . . yes
